data_4109259
loop_
_publ_author_name
'Prema G. Vasudev'
'Kuppanna Ananda'
'Sunanda Chatterjee'
'Subrayashastry Aravinda'
'Narayanaswamy Shamala'
'Padmanabhan Balaram'

_publ_section_title
;
 Hybrid Peptide Design. Hydrogen Bonded Conformations in Peptides
 Containing the Stereochemically Constrained \g-Amino Acid Residue,
 Gabapentin
;
_journal_name_full 'Journal of the American Chemical Society'
_journal_page_first 4039
_journal_page_last 4048
_journal_paper_doi 10.1021/ja068910p
_journal_volume 129
_journal_year 2007
_chemical_formula_moiety 'C21 H36 N2 O5'
_chemical_formula_sum 'C21 H36 N2 O5'
_chemical_formula_weight 396.52
_chemical_name_common Boc-Ac6c-Gpn-OH
_chemical_name_systematic
; 
 ? 
;
_space_group_IT_number 7
_symmetry_cell_setting monoclinic
_symmetry_space_group_name_Hall 'P -2yc'
_symmetry_space_group_name_H-M 'P 1 c 1'
_atom_sites_solution_hydrogens geom
_atom_sites_solution_primary direct
_atom_sites_solution_secondary difmap
_audit_creation_method SHELXL-97
_cell_angle_alpha 90.00
_cell_angle_beta 98.965(7)
_cell_angle_gamma 90.00
_cell_formula_units_Z 4
_cell_length_a 18.445(7)
_cell_length_b 9.743(4)
_cell_length_c 12.405(5)
_cell_measurement_temperature 293(2)
_cell_volume 2202.1(15)
_computing_data_collection SMART
_computing_data_reduction SAINT
_computing_structure_refinement 'SHELXL-97 (Sheldrick, 1997)'
_computing_structure_solution 'SHELXS-97 (Sheldrick, 1990)'
_diffrn_ambient_temperature 293(2)
_diffrn_measured_fraction_theta_full 0.917
_diffrn_measured_fraction_theta_max 0.917
_diffrn_measurement_device_type 'BRUKER AXS SMART APEX CCD with Mo source'
_diffrn_measurement_method 'omega scan'
_diffrn_radiation_monochromator graphite
_diffrn_radiation_source 'fine-focus sealed tube'
_diffrn_radiation_type MoK\a
_diffrn_radiation_wavelength 0.71073
_diffrn_reflns_av_R_equivalents 0.0000
_diffrn_reflns_av_sigmaI/netI 0.0419
_diffrn_reflns_limit_h_max 22
_diffrn_reflns_limit_h_min -22
_diffrn_reflns_limit_k_max 11
_diffrn_reflns_limit_k_min -11
_diffrn_reflns_limit_l_max 15
_diffrn_reflns_limit_l_min 0
_diffrn_reflns_number 4077
_diffrn_reflns_theta_full 26.26
_diffrn_reflns_theta_max 26.26
_diffrn_reflns_theta_min 1.12
_exptl_absorpt_coefficient_mu 0.085
_exptl_absorpt_correction_type none
_exptl_crystal_colour Colourless
_exptl_crystal_density_diffrn 1.196
_exptl_crystal_description Needle
_exptl_crystal_F_000 864
_exptl_crystal_size_max 0.21
_exptl_crystal_size_mid 0.02
_exptl_crystal_size_min 0.01
_refine_diff_density_max 0.488
_refine_diff_density_min -0.259
_refine_diff_density_rms 0.082
_refine_ls_abs_structure_details 'Flack H D (1983), Acta Cryst. A39, 876-881'
_refine_ls_abs_structure_Flack -0.1(17)
_refine_ls_extinction_method none
_refine_ls_goodness_of_fit_ref 1.128
_refine_ls_hydrogen_treatment 'riding on C or N atom to which attached'
_refine_ls_matrix_type full
_refine_ls_number_parameters 508
_refine_ls_number_reflns 4077
_refine_ls_number_restraints 2
_refine_ls_restrained_S_all 1.128
_refine_ls_R_factor_all 0.0753
_refine_ls_R_factor_gt 0.0699
_refine_ls_shift/su_max 0.003
_refine_ls_shift/su_mean 0.000
_refine_ls_structure_factor_coef Fsqd
_refine_ls_weighting_details 'calc w=1/[\s^2^(Fo^2^)+(0.1104P)^2^+0.4802P] where P=(Fo^2^+2Fc^2^)/3'
_refine_ls_weighting_scheme calc
_refine_ls_wR_factor_gt 0.1690
_refine_ls_wR_factor_ref 0.1734
_reflns_number_gt 3748
_reflns_number_total 4077
_reflns_threshold_expression >2sigma(I)
_cod_data_source_file ja068910psi20061213_093642.cif
_cod_data_source_block acgph
_cod_database_code 4109259

loop_
_symmetry_equiv_pos_as_xyz
'x, y, z'
'x, -y, z+1/2'

loop_
_atom_site_label
_atom_site_type_symbol
_atom_site_fract_x
_atom_site_fract_y
_atom_site_fract_z
_atom_site_U_iso_or_equiv
_atom_site_adp_type
_atom_site_occupancy
_atom_site_symmetry_multiplicity
_atom_site_calc_flag
_atom_site_refinement_flags
C12 C 0.7318(4) -0.4410(7) 0.0085(6) 0.0615(17) Uani 1 1 d .
H12A H 0.6833 -0.4478 -0.0325 0.092 Uiso 1 1 calc R
H12B H 0.7577 -0.5253 0.0023 0.092 Uiso 1 1 calc R
H12C H 0.7576 -0.3668 -0.0195 0.092 Uiso 1 1 calc R
C22 C 0.8013(4) -0.4002(7) 0.1951(7) 0.0688(19) Uani 1 1 d .
H22A H 0.8285 -0.3308 0.1637 0.103 Uiso 1 1 calc R
H22B H 0.8268 -0.4862 0.1958 0.103 Uiso 1 1 calc R
H22C H 0.7966 -0.3749 0.2685 0.103 Uiso 1 1 calc R
C32 C 0.6795(5) -0.5218(6) 0.1709(6) 0.0656(18) Uani 1 1 d .
H32A H 0.6328 -0.5258 0.1246 0.098 Uiso 1 1 calc R
H32B H 0.6726 -0.4987 0.2438 0.098 Uiso 1 1 calc R
H32C H 0.7033 -0.6095 0.1711 0.098 Uiso 1 1 calc R
C42 C 0.7266(3) -0.4140(5) 0.1286(5) 0.0431(12) Uani 1 1 d .
O2 O 0.6883(2) -0.2794(4) 0.1202(3) 0.0433(9) Uani 1 1 d .
C02' C 0.6702(3) -0.2201(5) 0.2103(4) 0.0326(10) Uani 1 1 d .
O02 O 0.6803(2) -0.2688(4) 0.3018(3) 0.0436(9) Uani 1 1 d .
N12 N 0.6407(2) -0.0948(4) 0.1858(3) 0.0327(9) Uani 1 1 d .
H12 H 0.6379 -0.0639 0.1203 0.039 Uiso 1 1 calc R
C12A C 0.6135(3) -0.0107(4) 0.2689(4) 0.0306(10) Uani 1 1 d .
C12' C 0.6749(3) 0.0034(4) 0.3662(4) 0.0290(10) Uani 1 1 d .
O12 O 0.6624(2) -0.0142(4) 0.4615(3) 0.0382(8) Uani 1 1 d .
C1B3 C 0.5949(3) 0.1325(6) 0.2220(4) 0.0407(11) Uani 1 1 d .
H1B1 H 0.5850 0.1924 0.2805 0.049 Uiso 1 1 calc R
H1B2 H 0.6374 0.1687 0.1943 0.049 Uiso 1 1 calc R
C1B4 C 0.5439(3) -0.0742(6) 0.3031(4) 0.0413(12) Uani 1 1 d .
H1B3 H 0.5544 -0.1673 0.3287 0.050 Uiso 1 1 calc R
H1B4 H 0.5296 -0.0214 0.3626 0.050 Uiso 1 1 calc R
C1G3 C 0.5293(3) 0.1362(7) 0.1309(5) 0.0560(15) Uani 1 1 d .
H1G1 H 0.5178 0.2309 0.1110 0.067 Uiso 1 1 calc R
H1G2 H 0.5420 0.0897 0.0673 0.067 Uiso 1 1 calc R
C1G4 C 0.4818(3) -0.0757(7) 0.2083(5) 0.0557(15) Uani 1 1 d .
H1G3 H 0.4387 -0.1159 0.2317 0.067 Uiso 1 1 calc R
H1G4 H 0.4953 -0.1327 0.1505 0.067 Uiso 1 1 calc R
C1D2 C 0.4630(4) 0.0692(9) 0.1637(6) 0.069(2) Uani 1 1 d .
H1D1 H 0.4245 0.0638 0.1010 0.082 Uiso 1 1 calc R
H1D2 H 0.4452 0.1242 0.2192 0.082 Uiso 1 1 calc R
N22 N 0.7397(2) 0.0417(4) 0.3453(3) 0.0285(8) Uani 1 1 d .
H22 H 0.7455 0.0467 0.2779 0.034 Uiso 1 1 calc R
C22G C 0.8023(3) 0.0759(5) 0.4269(4) 0.0316(10) Uani 1 1 d .
H22D H 0.7849 0.0925 0.4957 0.038 Uiso 1 1 calc R
H22E H 0.8235 0.1609 0.4056 0.038 Uiso 1 1 calc R
C22B C 0.8628(2) -0.0332(4) 0.4454(3) 0.0262(9) Uani 1 1 d .
C22A C 0.8332(3) -0.1724(4) 0.4793(4) 0.0307(9) Uani 1 1 d .
H22F H 0.7878 -0.1924 0.4309 0.037 Uiso 1 1 calc R
H22G H 0.8682 -0.2433 0.4682 0.037 Uiso 1 1 calc R
C22' C 0.8187(3) -0.1813(5) 0.5957(4) 0.0343(10) Uani 1 1 d .
O22 O 0.8572(2) -0.2397(4) 0.6680(3) 0.0548(10) Uani 1 1 d .
C2B3 C 0.8941(3) -0.0527(5) 0.3386(4) 0.0369(11) Uani 1 1 d .
H2B1 H 0.9030 0.0367 0.3088 0.044 Uiso 1 1 calc R
H2B2 H 0.8579 -0.0993 0.2861 0.044 Uiso 1 1 calc R
C2B4 C 0.9231(3) 0.0240(5) 0.5339(4) 0.0365(11) Uani 1 1 d .
H2B3 H 0.9343 0.1173 0.5148 0.044 Uiso 1 1 calc R
H2B4 H 0.9044 0.0271 0.6027 0.044 Uiso 1 1 calc R
C2D2 C 1.0227(3) -0.0743(7) 0.4406(6) 0.0617(19) Uani 1 1 d .
H2D1 H 1.0367 0.0153 0.4168 0.074 Uiso 1 1 calc R
H2D2 H 1.0661 -0.1320 0.4509 0.074 Uiso 1 1 calc R
C2G3 C 0.9659(3) -0.1359(6) 0.3539(5) 0.0513(14) Uani 1 1 d .
H2G1 H 0.9559 -0.2294 0.3740 0.062 Uiso 1 1 calc R
H2G2 H 0.9850 -0.1389 0.2854 0.062 Uiso 1 1 calc R
C2G4 C 0.9937(3) -0.0601(6) 0.5490(5) 0.0505(14) Uani 1 1 d .
H2G3 H 0.9843 -0.1504 0.5767 0.061 Uiso 1 1 calc R
H2G4 H 1.0304 -0.0154 0.6020 0.061 Uiso 1 1 calc R
O3 O 0.7593(2) -0.1152(5) 0.6187(3) 0.0491(10) Uani 1 1 d .
H3 H 0.7291 -0.1079 0.5630 0.074 Uiso 1 1 calc R
C11 C 0.1634(4) 0.9163(8) 0.7837(7) 0.0673(19) Uani 1 1 d .
H11A H 0.1366 0.8462 0.7400 0.101 Uiso 1 1 calc R
H11B H 0.1374 1.0017 0.7725 0.101 Uiso 1 1 calc R
H11C H 0.1684 0.8911 0.8593 0.101 Uiso 1 1 calc R
C21 C 0.2829(4) 1.0408(7) 0.8155(7) 0.0675(19) Uani 1 1 d .
H21A H 0.3300 1.0466 0.7921 0.101 Uiso 1 1 calc R
H21B H 0.2893 1.0182 0.8917 0.101 Uiso 1 1 calc R
H21C H 0.2581 1.1275 0.8038 0.101 Uiso 1 1 calc R
C31 C 0.2318(5) 0.9621(8) 0.6296(6) 0.076(2) Uani 1 1 d .
H31A H 0.2023 0.8928 0.5888 0.114 Uiso 1 1 calc R
H31B H 0.2799 0.9623 0.6091 0.114 Uiso 1 1 calc R
H31C H 0.2093 1.0503 0.6143 0.114 Uiso 1 1 calc R
C41 C 0.2379(3) 0.9316(5) 0.7514(4) 0.0426(12) Uani 1 1 d .
O1 O 0.2778(2) 0.8001(4) 0.7609(3) 0.0466(9) Uani 1 1 d .
C01' C 0.2957(3) 0.7404(5) 0.8590(4) 0.0330(10) Uani 1 1 d .
O01 O 0.2844(2) 0.7875(4) 0.9452(3) 0.0436(9) Uani 1 1 d .
N11 N 0.3278(2) 0.6190(4) 0.8480(3) 0.0303(8) Uani 1 1 d .
H11 H 0.3306 0.5881 0.7839 0.036 Uiso 1 1 calc R
C11A C 0.3584(2) 0.5380(5) 0.9447(4) 0.0312(10) Uani 1 1 d .
C11' C 0.2980(3) 0.5085(4) 1.0119(4) 0.0291(10) Uani 1 1 d .
O11 O 0.3100(2) 0.5175(4) 1.1143(3) 0.0420(9) Uani 1 1 d .
C1B1 C 0.3860(3) 0.4017(6) 0.9017(5) 0.0476(13) Uani 1 1 d .
H1B5 H 0.4001 0.3398 0.9626 0.057 Uiso 1 1 calc R
H1B6 H 0.3463 0.3590 0.8526 0.057 Uiso 1 1 calc R
C1B2 C 0.4236(3) 0.6125(6) 1.0121(4) 0.0446(12) Uani 1 1 d .
H1B7 H 0.4073 0.7012 1.0344 0.054 Uiso 1 1 calc R
H1B8 H 0.4404 0.5597 1.0775 0.054 Uiso 1 1 calc R
C1G2 C 0.4871(3) 0.6333(8) 0.9499(5) 0.0619(18) Uani 1 1 d .
H1G5 H 0.4719 0.6935 0.8883 0.074 Uiso 1 1 calc R
H1G6 H 0.5273 0.6773 0.9971 0.074 Uiso 1 1 calc R
C1D1 C 0.5132(4) 0.5001(10) 0.9096(7) 0.077(2) Uani 1 1 d .
H1D3 H 0.5340 0.4442 0.9714 0.093 Uiso 1 1 calc R
H1D4 H 0.5515 0.5179 0.8660 0.093 Uiso 1 1 calc R
C1G1 C 0.4513(3) 0.4225(8) 0.8416(6) 0.067(2) Uani 1 1 d .
H1G7 H 0.4693 0.3337 0.8222 0.081 Uiso 1 1 calc R
H1G8 H 0.4354 0.4727 0.7746 0.081 Uiso 1 1 calc R
N21 N 0.2340(2) 0.4680(4) 0.9579(3) 0.0319(8) Uani 1 1 d .
H21 H 0.2289 0.4670 0.8878 0.038 Uiso 1 1 calc R
C21G C 0.1714(3) 0.4251(5) 1.0085(4) 0.0335(10) Uani 1 1 d .
H21D H 0.1886 0.4042 1.0846 0.040 Uiso 1 1 calc R
H21E H 0.1515 0.3413 0.9735 0.040 Uiso 1 1 calc R
C21B C 0.1093(3) 0.5319(4) 1.0021(4) 0.0300(10) Uani 1 1 d .
C21A C 0.1384(3) 0.6714(4) 1.0534(4) 0.0312(10) Uani 1 1 d .
H21F H 0.1838 0.6938 1.0272 0.037 Uiso 1 1 calc R
H21G H 0.1030 0.7426 1.0280 0.037 Uiso 1 1 calc R
C21' C 0.1522(3) 0.6729(5) 1.1776(4) 0.0342(10) Uani 1 1 d .
O21 O 0.1139(2) 0.7292(4) 1.2324(3) 0.0503(10) Uani 1 1 d .
C2B1 C 0.0775(3) 0.5582(5) 0.8818(4) 0.0378(11) Uani 1 1 d .
H2B5 H 0.1132 0.6092 0.8481 0.045 Uiso 1 1 calc R
H2B6 H 0.0698 0.4707 0.8445 0.045 Uiso 1 1 calc R
C2B2 C 0.0492(3) 0.4697(5) 1.0603(4) 0.0391(11) Uani 1 1 d .
H2B7 H 0.0388 0.3772 1.0333 0.047 Uiso 1 1 calc R
H2B8 H 0.0677 0.4633 1.1377 0.047 Uiso 1 1 calc R
C2G2 C -0.0216(3) 0.5505(7) 1.0451(6) 0.0581(16) Uani 1 1 d .
H2G5 H -0.0579 0.5020 1.0794 0.070 Uiso 1 1 calc R
H2G6 H -0.0131 0.6392 1.0803 0.070 Uiso 1 1 calc R
C2G1 C 0.0057(3) 0.6370(6) 0.8656(5) 0.0518(15) Uani 1 1 d .
H2G7 H 0.0147 0.7304 0.8914 0.062 Uiso 1 1 calc R
H2G8 H -0.0137 0.6408 0.7883 0.062 Uiso 1 1 calc R
C2D1 C -0.0506(3) 0.5711(7) 0.9259(6) 0.0604(17) Uani 1 1 d .
H2D3 H -0.0940 0.6287 0.9188 0.072 Uiso 1 1 calc R
H2D4 H -0.0650 0.4830 0.8929 0.072 Uiso 1 1 calc R
O4 O 0.2114(2) 0.6063(4) 1.2256(3) 0.0490(9) Uani 1 1 d .
H4 H 0.2376 0.5871 1.1800 0.073 Uiso 1 1 calc R

loop_
_atom_site_aniso_label
_atom_site_aniso_U_11
_atom_site_aniso_U_22
_atom_site_aniso_U_33
_atom_site_aniso_U_23
_atom_site_aniso_U_13
_atom_site_aniso_U_12
C12 0.083(5) 0.050(3) 0.060(4) -0.020(3) 0.035(3) 0.000(3)
C22 0.047(4) 0.062(4) 0.095(5) -0.025(4) 0.001(3) 0.011(3)
C32 0.090(5) 0.040(3) 0.070(4) -0.011(3) 0.025(4) -0.009(3)
C42 0.056(3) 0.027(2) 0.047(3) -0.013(2) 0.011(2) 0.003(2)
O2 0.059(2) 0.0370(18) 0.0355(19) -0.0068(15) 0.0107(16) 0.0107(17)
C02' 0.036(2) 0.029(2) 0.033(3) -0.0056(19) 0.0070(19) -0.0015(19)
O02 0.063(2) 0.0334(18) 0.034(2) 0.0030(15) 0.0064(17) 0.0078(17)
N12 0.038(2) 0.037(2) 0.0242(19) -0.0024(16) 0.0081(16) 0.0037(17)
C12A 0.030(2) 0.031(2) 0.033(2) -0.0081(19) 0.0115(19) -0.0011(18)
C12' 0.035(3) 0.024(2) 0.031(2) -0.0013(17) 0.0127(19) 0.0044(17)
O12 0.0375(19) 0.052(2) 0.0291(18) -0.0050(14) 0.0173(15) -0.0026(15)
C1B3 0.036(3) 0.046(3) 0.043(3) 0.001(2) 0.015(2) 0.003(2)
C1B4 0.033(3) 0.053(3) 0.040(3) -0.002(2) 0.015(2) -0.006(2)
C1G3 0.048(3) 0.072(4) 0.047(3) 0.013(3) 0.002(3) 0.017(3)
C1G4 0.030(3) 0.076(4) 0.061(4) -0.006(3) 0.007(3) -0.010(3)
C1D2 0.037(3) 0.106(6) 0.062(4) 0.015(4) 0.002(3) 0.021(3)
N22 0.0272(19) 0.0348(19) 0.0239(18) 0.0013(15) 0.0056(15) 0.0023(16)
C22G 0.030(2) 0.031(2) 0.035(3) -0.0017(19) 0.0045(19) -0.0009(18)
C22B 0.028(2) 0.032(2) 0.0190(19) -0.0051(17) 0.0061(17) -0.0028(18)
C22A 0.034(2) 0.031(2) 0.027(2) 0.0005(18) 0.0056(18) 0.0012(19)
C22' 0.042(3) 0.032(2) 0.030(2) 0.002(2) 0.009(2) -0.005(2)
O22 0.065(3) 0.057(2) 0.042(2) 0.0172(18) 0.005(2) 0.008(2)
C2B3 0.043(3) 0.041(3) 0.031(2) 0.004(2) 0.020(2) 0.005(2)
C2B4 0.034(3) 0.043(3) 0.031(2) -0.002(2) 0.001(2) -0.006(2)
C2D2 0.032(3) 0.067(4) 0.091(5) 0.026(4) 0.026(3) 0.019(3)
C2G3 0.046(3) 0.059(3) 0.055(3) 0.009(3) 0.028(3) 0.016(3)
C2G4 0.036(3) 0.055(3) 0.057(4) 0.011(3) -0.006(3) 0.002(2)
O3 0.049(2) 0.074(3) 0.0271(18) 0.0021(17) 0.0145(16) 0.007(2)
C11 0.049(4) 0.064(4) 0.093(5) 0.025(4) 0.024(4) 0.015(3)
C21 0.071(5) 0.048(3) 0.081(5) 0.013(3) 0.007(4) -0.007(3)
C31 0.100(6) 0.072(4) 0.056(4) 0.037(4) 0.010(4) 0.023(4)
C41 0.051(3) 0.035(3) 0.043(3) 0.016(2) 0.008(2) 0.009(2)
O1 0.062(2) 0.045(2) 0.0355(19) 0.0126(16) 0.0176(17) 0.0174(18)
C01' 0.035(2) 0.034(2) 0.030(2) 0.007(2) 0.0072(19) 0.003(2)
O01 0.058(2) 0.0382(19) 0.037(2) -0.0016(15) 0.0170(17) 0.0091(17)
N11 0.034(2) 0.035(2) 0.0211(18) 0.0020(15) 0.0034(15) 0.0069(16)
C11A 0.026(2) 0.038(2) 0.027(2) -0.0058(19) -0.0049(18) 0.0039(19)
C11' 0.031(3) 0.029(2) 0.025(2) 0.0018(17) -0.0028(18) 0.0029(17)
O11 0.040(2) 0.058(2) 0.0252(18) 0.0011(15) -0.0040(15) -0.0035(17)
C1B1 0.049(3) 0.042(3) 0.048(3) -0.002(2) -0.006(3) 0.020(2)
C1B2 0.033(3) 0.065(3) 0.033(3) -0.004(2) -0.001(2) -0.005(2)
C1G2 0.041(3) 0.098(5) 0.045(3) 0.002(3) 0.002(3) -0.016(3)
C1D1 0.031(3) 0.130(7) 0.071(5) 0.010(5) 0.009(3) 0.016(4)
C1G1 0.042(3) 0.091(5) 0.067(4) -0.027(4) 0.004(3) 0.032(3)
N21 0.034(2) 0.037(2) 0.0241(19) 0.0012(15) 0.0013(16) -0.0002(17)
C21G 0.035(3) 0.027(2) 0.037(3) -0.0004(19) 0.003(2) -0.0023(19)
C21B 0.035(2) 0.027(2) 0.028(2) 0.0027(17) 0.0017(19) -0.0004(19)
C21A 0.038(2) 0.027(2) 0.027(2) 0.0022(17) -0.0019(19) 0.0008(19)
C21' 0.040(3) 0.032(2) 0.030(2) -0.0003(19) 0.005(2) -0.006(2)
O21 0.062(2) 0.051(2) 0.042(2) -0.0127(17) 0.0190(19) 0.0002(19)
C2B1 0.040(3) 0.042(3) 0.028(2) -0.004(2) -0.005(2) 0.004(2)
C2B2 0.044(3) 0.033(2) 0.040(3) -0.001(2) 0.007(2) -0.009(2)
C2G2 0.045(3) 0.056(4) 0.078(5) -0.014(3) 0.026(3) -0.009(3)
C2G1 0.054(3) 0.050(3) 0.045(3) -0.002(2) -0.013(3) 0.015(3)
C2D1 0.038(3) 0.057(4) 0.083(5) -0.015(3) 0.000(3) 0.008(3)
O4 0.051(2) 0.070(3) 0.0244(18) 0.0004(16) 0.0024(16) 0.007(2)

loop_
_atom_type_symbol
_atom_type_description
_atom_type_scat_dispersion_real
_atom_type_scat_dispersion_imag
_atom_type_scat_source
C C 0.0033 0.0016 'International Tables Vol C Tables 4.2.6.8 and 6.1.1.4'
H H 0.0000 0.0000 'International Tables Vol C Tables 4.2.6.8 and 6.1.1.4'
N N 0.0061 0.0033 'International Tables Vol C Tables 4.2.6.8 and 6.1.1.4'
O O 0.0106 0.0060 'International Tables Vol C Tables 4.2.6.8 and 6.1.1.4'

loop_
_geom_angle_atom_site_label_1
_geom_angle_atom_site_label_2
_geom_angle_atom_site_label_3
_geom_angle
O2 C42 C22 110.3(4)
O2 C42 C32 110.2(5)
C22 C42 C32 113.7(6)
O2 C42 C12 100.6(5)
C22 C42 C12 111.1(6)
C32 C42 C12 110.2(5)
C02' O2 C42 119.8(4)
O02 C02' O2 125.8(4)
O02 C02' N12 124.0(4)
O2 C02' N12 110.1(4)
C02' N12 C12A 121.1(4)
N12 C12A C12' 108.2(4)
N12 C12A C1B3 108.9(4)
C12' C12A C1B3 108.2(4)
N12 C12A C1B4 111.1(4)
C12' C12A C1B4 111.4(4)
C1B3 C12A C1B4 108.9(4)
O12 C12' N22 122.1(5)
O12 C12' C12A 120.7(4)
N22 C12' C12A 117.1(4)
C1G3 C1B3 C12A 114.1(5)
C1G4 C1B4 C12A 110.7(4)
C1D2 C1G3 C1B3 112.1(5)
C1B4 C1G4 C1D2 111.9(5)
C1G3 C1D2 C1G4 110.6(5)
C12' N22 C22G 125.2(4)
N22 C22G C22B 115.2(4)
C22G C22B C2B3 108.6(4)
C22G C22B C2B4 106.5(4)
C2B3 C22B C2B4 109.5(4)
C22G C22B C22A 111.7(4)
C2B3 C22B C22A 108.8(4)
C2B4 C22B C22A 111.7(4)
C22' C22A C22B 115.6(4)
O22 C22' O3 118.6(4)
O22 C22' C22A 124.7(5)
O3 C22' C22A 116.6(4)
C22B C2B3 C2G3 112.9(4)
C2G4 C2B4 C22B 113.6(4)
C2G3 C2D2 C2G4 111.4(5)
C2D2 C2G3 C2B3 111.6(5)
C2B4 C2G4 C2D2 110.5(5)
O1 C41 C11 111.0(5)
O1 C41 C21 110.3(5)
C11 C41 C21 112.6(6)
O1 C41 C31 102.0(5)
C11 C41 C31 110.8(6)
C21 C41 C31 109.7(6)
C01' O1 C41 120.0(4)
O01 C01' N11 124.3(4)
O01 C01' O1 125.7(4)
N11 C01' O1 109.9(4)
C01' N11 C11A 120.7(4)
N11 C11A C11' 109.1(4)
N11 C11A C1B2 110.9(4)
C11' C11A C1B2 111.7(4)
N11 C11A C1B1 106.5(4)
C11' C11A C1B1 109.7(4)
C1B2 C11A C1B1 108.8(4)
O11 C11' N21 122.3(4)
O11 C11' C11A 120.8(4)
N21 C11' C11A 116.8(4)
C1G1 C1B1 C11A 112.4(5)
C1G2 C1B2 C11A 112.9(5)
C1D1 C1G2 C1B2 111.6(6)
C1G2 C1D1 C1G1 111.5(5)
C1D1 C1G1 C1B1 112.3(6)
C11' N21 C21G 124.8(4)
N21 C21G C21B 114.6(4)
C2B1 C21B C2B2 109.1(4)
C2B1 C21B C21G 109.3(4)
C2B2 C21B C21G 107.2(4)
C2B1 C21B C21A 107.8(4)
C2B2 C21B C21A 112.3(4)
C21G C21B C21A 111.2(4)
C21' C21A C21B 114.5(4)
O21 C21' O4 119.3(5)
O21 C21' C21A 124.3(5)
O4 C21' C21A 116.4(4)
C2G1 C2B1 C21B 114.0(4)
C2G2 C2B2 C21B 114.1(4)
C2D1 C2G2 C2B2 111.1(5)
C2D1 C2G1 C2B1 111.8(5)
C2G2 C2D1 C2G1 112.1(5)

loop_
_geom_bond_atom_site_label_1
_geom_bond_atom_site_label_2
_geom_bond_distance
C12 C42 1.531(8)
C22 C42 1.497(9)
C32 C42 1.508(9)
C42 O2 1.486(6)
O2 C02' 1.345(6)
C02' O02 1.217(6)
C02' N12 1.351(6)
N12 C12A 1.466(6)
C12A C12' 1.527(7)
C12A C1B3 1.529(7)
C12A C1B4 1.542(6)
C12' O12 1.252(6)
C12' N22 1.316(6)
C1B3 C1G3 1.522(8)
C1B4 C1G4 1.509(8)
C1G3 C1D2 1.497(10)
C1G4 C1D2 1.536(11)
N22 C22G 1.451(6)
C22G C22B 1.533(6)
C22B C2B3 1.537(6)
C22B C2B4 1.540(6)
C22B C22A 1.545(6)
C22A C22' 1.512(7)
C22' O22 1.198(6)
C22' O3 1.339(7)
C2B3 C2G3 1.540(7)
C2B4 C2G4 1.525(8)
C2D2 C2G3 1.503(10)
C2D2 C2G4 1.529(10)
C11 C41 1.498(9)
C21 C41 1.499(10)
C31 C41 1.526(8)
C41 O1 1.473(6)
O1 C01' 1.343(6)
C01' O01 1.212(6)
C01' N11 1.339(6)
N11 C11A 1.473(6)
C11A C11' 1.519(7)
C11A C1B2 1.535(7)
C11A C1B1 1.546(7)
C11' O11 1.258(6)
C11' N21 1.324(6)
C1B1 C1G1 1.526(10)
C1B2 C1G2 1.514(8)
C1G2 C1D1 1.496(11)
C1D1 C1G1 1.511(11)
N21 C21G 1.458(6)
C21G C21B 1.540(7)
C21B C2B1 1.538(6)
C21B C2B2 1.539(7)
C21B C21A 1.560(6)
C21A C21' 1.522(6)
C21' O21 1.187(6)
C21' O4 1.328(6)
C2B1 C2G1 1.518(8)
C2B2 C2G2 1.511(8)
C2G2 C2D1 1.505(10)
C2G1 C2D1 1.514(10)

loop_
_geom_torsion_atom_site_label_1
_geom_torsion_atom_site_label_2
_geom_torsion_atom_site_label_3
_geom_torsion_atom_site_label_4
_geom_torsion
C22 C42 O2 C02' -65.2(7)
C32 C42 O2 C02' 61.1(6)
C12 C42 O2 C02' 177.4(5)
C42 O2 C02' O02 -2.3(8)
C42 O2 C02' N12 175.7(4)
O02 C02' N12 C12A -4.5(7)
O2 C02' N12 C12A 177.5(4)
C02' N12 C12A C12' 53.8(5)
C02' N12 C12A C1B3 171.2(4)
C02' N12 C12A C1B4 -68.8(6)
N12 C12A C12' O12 -133.5(4)
C1B3 C12A C12' O12 108.7(5)
C1B4 C12A C12' O12 -11.1(6)
N12 C12A C12' N22 50.0(5)
C1B3 C12A C12' N22 -67.9(5)
C1B4 C12A C12' N22 172.4(4)
N12 C12A C1B3 C1G3 68.2(5)
C12' C12A C1B3 C1G3 -174.4(4)
C1B4 C12A C1B3 C1G3 -53.1(6)
N12 C12A C1B4 C1G4 -64.3(6)
C12' C12A C1B4 C1G4 174.9(4)
C1B3 C12A C1B4 C1G4 55.6(6)
C12A C1B3 C1G3 C1D2 52.8(7)
C12A C1B4 C1G4 C1D2 -58.8(6)
C1B3 C1G3 C1D2 C1G4 -52.4(8)
C1B4 C1G4 C1D2 C1G3 56.7(8)
O12 C12' N22 C22G -4.0(7)
C12A C12' N22 C22G 172.5(4)
C12' N22 C22G C22B 105.0(5)
N22 C22G C22B C2B3 62.0(5)
N22 C22G C22B C2B4 179.8(4)
N22 C22G C22B C22A -57.9(5)
C22G C22B C22A C22' -75.4(5)
C2B3 C22B C22A C22' 164.7(4)
C2B4 C22B C22A C22' 43.7(5)
C22B C22A C22' O22 -104.1(6)
C22B C22A C22' O3 74.0(6)
C22G C22B C2B3 C2G3 167.5(4)
C2B4 C22B C2B3 C2G3 51.6(6)
C22A C22B C2B3 C2G3 -70.8(5)
C22G C22B C2B4 C2G4 -170.0(4)
C2B3 C22B C2B4 C2G4 -52.8(5)
C22A C22B C2B4 C2G4 67.8(5)
C2G4 C2D2 C2G3 C2B3 55.9(7)
C22B C2B3 C2G3 C2D2 -54.6(6)
C22B C2B4 C2G4 C2D2 55.3(6)
C2G3 C2D2 C2G4 C2B4 -56.0(7)
C11 C41 O1 C01' -63.7(7)
C21 C41 O1 C01' 61.7(6)
C31 C41 O1 C01' 178.2(5)
C41 O1 C01' O01 -2.8(8)
C41 O1 C01' N11 176.6(4)
O01 C01' N11 C11A -5.7(7)
O1 C01' N11 C11A 174.9(4)
C01' N11 C11A C11' 58.1(5)
C01' N11 C11A C1B2 -65.4(6)
C01' N11 C11A C1B1 176.4(4)
N11 C11A C11' O11 -137.9(4)
C1B2 C11A C11' O11 -14.8(6)
C1B1 C11A C11' O11 105.8(5)
N11 C11A C11' N21 44.8(5)
C1B2 C11A C11' N21 167.8(4)
C1B1 C11A C11' N21 -71.5(5)
N11 C11A C1B1 C1G1 67.0(5)
C11' C11A C1B1 C1G1 -175.1(4)
C1B2 C11A C1B1 C1G1 -52.6(6)
N11 C11A C1B2 C1G2 -62.5(6)
C11' C11A C1B2 C1G2 175.5(5)
C1B1 C11A C1B2 C1G2 54.3(7)
C11A C1B2 C1G2 C1D1 -56.7(7)
C1B2 C1G2 C1D1 C1G1 55.1(8)
C1G2 C1D1 C1G1 C1B1 -54.0(9)
C11A C1B1 C1G1 C1D1 53.7(7)
O11 C11' N21 C21G -2.2(7)
C11A C11' N21 C21G 175.1(4)
C11' N21 C21G C21B 104.3(5)
N21 C21G C21B C2B1 62.6(5)
N21 C21G C21B C2B2 -179.4(4)
N21 C21G C21B C21A -56.3(5)
C2B1 C21B C21A C21' 163.9(4)
C2B2 C21B C21A C21' 43.8(5)
C21G C21B C21A C21' -76.3(5)
C21B C21A C21' O21 -105.8(6)
C21B C21A C21' O4 74.2(5)
C2B2 C21B C2B1 C2G1 50.4(6)
C21G C21B C2B1 C2G1 167.3(4)
C21A C21B C2B1 C2G1 -71.7(6)
C2B1 C21B C2B2 C2G2 -51.8(6)
C21G C21B C2B2 C2G2 -170.0(5)
C21A C21B C2B2 C2G2 67.6(5)
C21B C2B2 C2G2 C2D1 55.0(6)
C21B C2B1 C2G1 C2D1 -52.7(6)
C2B2 C2G2 C2D1 C2G1 -54.8(7)
C2B1 C2G1 C2D1 C2G2 53.9(7)
